data_7043486
loop_
_publ_author_name
'Eisen, Moris'
'Ghatak, Tapas'
'Drucker, Shani'
'Fridman, Natalia'

_publ_section_title
;
 Thorium Complexes Possessing Expanded Ring N-heterocyclic iminato
 Ligands: Synthesis and Applications
;
_journal_name_full 'Dalton Trans.'
_journal_paper_doi 10.1039/C7DT02126G
_journal_year 2017
_chemical_formula_moiety 'C40 H55 N3 Th'
_chemical_formula_sum 'C40 H55 N3 Th'
_chemical_formula_weight 809.91
_chemical_name_common 'Moris508 (Tapas)'
_chemical_name_systematic
; 
 ? 
;
_space_group_IT_number 15
_symmetry_cell_setting monoclinic
_symmetry_space_group_name_Hall '-C 2yc'
_symmetry_space_group_name_H-M 'C 1 2/c 1'
_atom_sites_solution_hydrogens geom
_atom_sites_solution_primary direct
_atom_sites_solution_secondary difmap
_audit_creation_method SHELXL-97
_audit_update_record
;
2017-05-14 deposited with the CCDC.
2017-06-27 downloaded from the CCDC.
;
_cell_angle_alpha 90.00
_cell_angle_beta 112.310(15)
_cell_angle_gamma 90.00
_cell_formula_units_Z 8
_cell_length_a 35.983(5)
_cell_length_b 9.933(3)
_cell_length_c 22.307(3)
_cell_measurement_reflns_used 6370
_cell_measurement_temperature 200(2)
_cell_measurement_theta_max 24.67
_cell_measurement_theta_min 1.84
_cell_volume 7376(3)
_computing_cell_refinement 'DENZO HKL2000 (Otwinowski & Minor 1997)'
_computing_data_collection 'Collect (Nonius, 2006)'
_computing_data_reduction 'DENZO HKL2000 (Otwinowski & Minor 1997)'
_computing_molecular_graphics 'Mercury 3.7'
_computing_structure_refinement 'SHELXL-97 (Sheldrick, 1997)'
_computing_structure_solution 'SHELXS-97 (Sheldrick, 1990)'
_diffrn_ambient_temperature 200(2)
_diffrn_detector_area_resol_mean 95
_diffrn_measured_fraction_theta_full 0.997
_diffrn_measured_fraction_theta_max 0.997
_diffrn_measurement_device_type 'Nonius KappaCCD'
_diffrn_measurement_method 'phi- and omega-scans'
_diffrn_radiation_monochromator graphite
_diffrn_radiation_source 'fine-focus sealed tube'
_diffrn_radiation_type MoK\a
_diffrn_radiation_wavelength 0.71073
_diffrn_reflns_av_R_equivalents 0.0890
_diffrn_reflns_av_sigmaI/netI 0.0512
_diffrn_reflns_limit_h_max 42
_diffrn_reflns_limit_h_min 0
_diffrn_reflns_limit_k_max 11
_diffrn_reflns_limit_k_min 0
_diffrn_reflns_limit_l_max 24
_diffrn_reflns_limit_l_min -26
_diffrn_reflns_number 6261
_diffrn_reflns_theta_full 24.70
_diffrn_reflns_theta_max 24.70
_diffrn_reflns_theta_min 1.89
_diffrn_standards_decay_% none
_diffrn_standards_interval_count none
_diffrn_standards_interval_time none
_diffrn_standards_number none
_exptl_absorpt_coefficient_mu 4.073
_exptl_absorpt_correction_T_max 0.7107
_exptl_absorpt_correction_T_min 0.3746
_exptl_absorpt_correction_type multi-scan
_exptl_absorpt_process_details
; 
'HKL Denzo and Scalepack (Otwinowski & Minor 1997)'  
;
_exptl_crystal_colour colorless
_exptl_crystal_density_diffrn 1.459
_exptl_crystal_density_method 'not measured'
_exptl_crystal_description needle
_exptl_crystal_F_000 3248
_exptl_crystal_size_max 0.30
_exptl_crystal_size_mid 0.12
_exptl_crystal_size_min 0.09
_refine_diff_density_max 2.191
_refine_diff_density_min -1.561
_refine_diff_density_rms 0.166
_refine_ls_extinction_method none
_refine_ls_goodness_of_fit_ref 1.114
_refine_ls_hydrogen_treatment constr
_refine_ls_matrix_type full
_refine_ls_number_parameters 412
_refine_ls_number_reflns 6261
_refine_ls_number_restraints 0
_refine_ls_restrained_S_all 1.114
_refine_ls_R_factor_all 0.0706
_refine_ls_R_factor_gt 0.0507
_refine_ls_shift/su_max 0.002
_refine_ls_shift/su_mean 0.000
_refine_ls_structure_factor_coef Fsqd
_refine_ls_weighting_details 'calc w=1/[\s^2^(Fo^2^)+(0.0581P)^2^+66.5262P] where P=(Fo^2^+2Fc^2^)/3'
_refine_ls_weighting_scheme calc
_refine_ls_wR_factor_gt 0.1160
_refine_ls_wR_factor_ref 0.1226
_reflns_number_gt 4970
_reflns_number_total 6261
_reflns_threshold_expression >2sigma(I)
_cod_data_source_file c7dt02126g2.cif
_cod_data_source_block Moris508
_cod_original_sg_symbol_H-M C2/c
_cod_database_code 7043486

loop_
_symmetry_equiv_pos_as_xyz
'x, y, z'
'-x, y, -z+1/2'
'x+1/2, y+1/2, z'
'-x+1/2, y+1/2, -z+1/2'
'-x, -y, -z'
'x, -y, z-1/2'
'-x+1/2, -y+1/2, -z'
'x+1/2, -y+1/2, z-1/2'

loop_
_atom_site_label
_atom_site_type_symbol
_atom_site_fract_x
_atom_site_fract_y
_atom_site_fract_z
_atom_site_U_iso_or_equiv
_atom_site_adp_type
_atom_site_occupancy
_atom_site_symmetry_multiplicity
_atom_site_calc_flag
_atom_site_refinement_flags
Th1 Th 0.855342(8) -0.04036(3) 0.182263(13) 0.02478(12) Uani 1 1 d .
N1 N 0.88164(19) -0.1579(7) 0.2732(3) 0.0275(15) Uani 1 1 d .
N2 N 0.9287(2) -0.3214(8) 0.3390(3) 0.0361(18) Uani 1 1 d .
N3 N 0.8759(2) -0.2500(7) 0.3674(3) 0.0302(16) Uani 1 1 d .
C1 C 0.8939(2) -0.2344(9) 0.3224(4) 0.0291(19) Uani 1 1 d .
C2 C 0.9598(2) -0.2734(10) 0.3974(4) 0.034(2) Uani 1 1 d .
C3 C 0.9918(3) -0.1988(11) 0.3965(5) 0.045(2) Uani 1 1 d .
H3 H 0.9937 -0.1776 0.3561 0.053 Uiso 1 1 calc R
C4 C 1.0216(3) -0.1539(13) 0.4536(5) 0.059(3) Uani 1 1 d .
H4 H 1.0438 -0.1040 0.4524 0.071 Uiso 1 1 calc R
C5 C 1.0185(3) -0.1824(14) 0.5120(5) 0.065(4) Uani 1 1 d .
H5 H 1.0382 -0.1487 0.5511 0.078 Uiso 1 1 calc R
C6 C 0.9871(3) -0.2599(14) 0.5141(5) 0.061(3) Uani 1 1 d .
H6 H 0.9858 -0.2808 0.5548 0.073 Uiso 1 1 calc R
C7 C 0.9572(2) -0.3079(10) 0.4573(4) 0.038(2) Uani 1 1 d .
C8 C 0.9226(3) -0.3894(11) 0.4559(4) 0.045(2) Uani 1 1 d .
C9 C 0.9286(4) -0.4954(12) 0.5001(6) 0.058(3) Uani 1 1 d .
H9 H 0.9546 -0.5103 0.5324 0.069 Uiso 1 1 calc R
C10 C 0.8967(4) -0.5793(13) 0.4970(6) 0.070(4) Uani 1 1 d .
H10 H 0.9011 -0.6516 0.5267 0.083 Uiso 1 1 calc R
C11 C 0.8585(4) -0.5567(12) 0.4502(6) 0.061(3) Uani 1 1 d .
H11 H 0.8366 -0.6129 0.4478 0.073 Uiso 1 1 calc R
C12 C 0.8530(3) -0.4488(11) 0.4066(5) 0.046(2) Uani 1 1 d .
H12 H 0.8271 -0.4345 0.3738 0.055 Uiso 1 1 calc R
C13 C 0.8843(2) -0.3624(10) 0.4102(4) 0.035(2) Uani 1 1 d .
C14 C 0.9404(3) -0.3713(10) 0.2864(4) 0.040(2) Uani 1 1 d .
H14 H 0.9484 -0.2944 0.2649 0.047 Uiso 1 1 calc R
C15 C 0.9051(3) -0.4474(12) 0.2372(5) 0.053(3) Uani 1 1 d .
H15A H 0.8974 -0.5220 0.2588 0.080 Uiso 1 1 calc R
H15B H 0.9129 -0.4830 0.2027 0.080 Uiso 1 1 calc R
H15C H 0.8822 -0.3861 0.2184 0.080 Uiso 1 1 calc R
C16 C 0.9753(3) -0.4694(14) 0.3148(6) 0.068(4) Uani 1 1 d .
H16A H 0.9993 -0.4202 0.3424 0.102 Uiso 1 1 calc R
H16B H 0.9807 -0.5133 0.2795 0.102 Uiso 1 1 calc R
H16C H 0.9685 -0.5376 0.3406 0.102 Uiso 1 1 calc R
C17 C 0.8557(3) -0.1312(10) 0.3810(4) 0.038(2) Uani 1 1 d .
H17 H 0.8520 -0.0649 0.3454 0.046 Uiso 1 1 calc R
C18 C 0.8147(3) -0.1577(11) 0.3820(5) 0.045(2) Uani 1 1 d .
H18A H 0.7980 -0.2043 0.3422 0.067 Uiso 1 1 calc R
H18B H 0.8020 -0.0720 0.3851 0.067 Uiso 1 1 calc R
H18C H 0.8173 -0.2139 0.4195 0.067 Uiso 1 1 calc R
C19 C 0.8824(3) -0.0641(11) 0.4439(5) 0.050(3) Uani 1 1 d .
H19A H 0.8863 -0.1253 0.4802 0.075 Uiso 1 1 calc R
H19B H 0.8696 0.0190 0.4501 0.075 Uiso 1 1 calc R
H19C H 0.9085 -0.0427 0.4418 0.075 Uiso 1 1 calc R
C20 C 0.8990(3) -0.1317(12) 0.1279(5) 0.050(3) Uani 1 1 d .
H20A H 0.9265 -0.0987 0.1502 0.076 Uiso 1 1 calc R
H20B H 0.8888 -0.1019 0.0826 0.076 Uiso 1 1 calc R
H20C H 0.8989 -0.2303 0.1295 0.076 Uiso 1 1 calc R
C21 C 0.7736(2) -0.0312(10) 0.0934(4) 0.034(2) Uani 1 1 d .
C22 C 0.7730(2) -0.0909(9) 0.1506(4) 0.0303(19) Uani 1 1 d .
C23 C 0.7902(2) -0.2225(10) 0.1557(4) 0.034(2) Uani 1 1 d .
C24 C 0.8020(2) -0.2398(9) 0.1028(4) 0.0323(19) Uani 1 1 d .
C25 C 0.7918(2) -0.1221(10) 0.0644(4) 0.0317(19) Uani 1 1 d .
C26 C 0.7969(3) -0.1070(12) 0.0006(4) 0.049(3) Uani 1 1 d .
H26A H 0.7932 -0.0124 -0.0128 0.074 Uiso 1 1 calc R
H26B H 0.7768 -0.1623 -0.0323 0.074 Uiso 1 1 calc R
H26C H 0.8239 -0.1365 0.0056 0.074 Uiso 1 1 calc R
C27 C 0.7520(3) 0.0953(11) 0.0626(5) 0.050(3) Uani 1 1 d .
H27A H 0.7558 0.1636 0.0961 0.074 Uiso 1 1 calc R
H27B H 0.7233 0.0762 0.0404 0.074 Uiso 1 1 calc R
H27C H 0.7629 0.1286 0.0312 0.074 Uiso 1 1 calc R
C28 C 0.7561(3) -0.0325(11) 0.1968(5) 0.046(2) Uani 1 1 d .
H28A H 0.7773 -0.0272 0.2402 0.069 Uiso 1 1 calc R
H28B H 0.7343 -0.0900 0.1981 0.069 Uiso 1 1 calc R
H28C H 0.7457 0.0580 0.1824 0.069 Uiso 1 1 calc R
C29 C 0.7911(3) -0.3272(10) 0.2058(5) 0.045(2) Uani 1 1 d .
H29A H 0.8184 -0.3627 0.2266 0.068 Uiso 1 1 calc R
H29B H 0.7727 -0.4009 0.1845 0.068 Uiso 1 1 calc R
H29C H 0.7827 -0.2858 0.2385 0.068 Uiso 1 1 calc R
C30 C 0.8167(3) -0.3703(11) 0.0841(5) 0.049(3) Uani 1 1 d .
H30A H 0.8408 -0.3525 0.0748 0.074 Uiso 1 1 calc R
H30B H 0.7957 -0.4080 0.0455 0.074 Uiso 1 1 calc R
H30C H 0.8233 -0.4347 0.1200 0.074 Uiso 1 1 calc R
C31 C 0.8490(2) 0.2362(8) 0.2010(4) 0.033(2) Uani 1 1 d .
C32 C 0.8641(3) 0.2303(9) 0.1501(4) 0.035(2) Uani 1 1 d .
C33 C 0.9039(3) 0.1839(9) 0.1780(4) 0.036(2) Uani 1 1 d .
C34 C 0.9130(3) 0.1591(9) 0.2444(4) 0.037(2) Uani 1 1 d .
C35 C 0.8795(3) 0.1923(9) 0.2584(4) 0.035(2) Uani 1 1 d .
C36 C 0.8768(4) 0.1996(11) 0.3242(4) 0.055(3) Uani 1 1 d .
H36A H 0.8490 0.1837 0.3198 0.082 Uiso 1 1 calc R
H36B H 0.8854 0.2889 0.3430 0.082 Uiso 1 1 calc R
H36C H 0.8943 0.1309 0.3526 0.082 Uiso 1 1 calc R
C37 C 0.8104(3) 0.3040(11) 0.1977(6) 0.053(3) Uani 1 1 d .
H37A H 0.7943 0.3288 0.1527 0.080 Uiso 1 1 calc R
H37B H 0.8169 0.3851 0.2247 0.080 Uiso 1 1 calc R
H37C H 0.7950 0.2418 0.2135 0.080 Uiso 1 1 calc R
C38 C 0.8438(3) 0.2765(11) 0.0808(4) 0.050(3) Uani 1 1 d .
H38A H 0.8422 0.2013 0.0516 0.074 Uiso 1 1 calc R
H38B H 0.8593 0.3501 0.0724 0.074 Uiso 1 1 calc R
H38C H 0.8166 0.3082 0.0735 0.074 Uiso 1 1 calc R
C39 C 0.9331(3) 0.1793(12) 0.1439(6) 0.059(3) Uani 1 1 d .
H39A H 0.9558 0.1211 0.1681 0.088 Uiso 1 1 calc R
H39B H 0.9429 0.2704 0.1414 0.088 Uiso 1 1 calc R
H39C H 0.9194 0.1435 0.1000 0.088 Uiso 1 1 calc R
C40 C 0.9538(3) 0.1100(13) 0.2929(5) 0.062(3) Uani 1 1 d .
H40A H 0.9499 0.0613 0.3282 0.093 Uiso 1 1 calc R
H40B H 0.9714 0.1875 0.3105 0.093 Uiso 1 1 calc R
H40C H 0.9661 0.0499 0.2708 0.093 Uiso 1 1 calc R

loop_
_atom_site_aniso_label
_atom_site_aniso_U_11
_atom_site_aniso_U_22
_atom_site_aniso_U_33
_atom_site_aniso_U_23
_atom_site_aniso_U_13
_atom_site_aniso_U_12
Th1 0.02450(17) 0.02645(18) 0.02214(17) -0.00025(15) 0.00746(12) -0.00002(14)
N1 0.031(3) 0.022(4) 0.030(4) 0.000(3) 0.012(3) -0.002(3)
N2 0.028(4) 0.053(5) 0.027(4) 0.004(4) 0.009(3) 0.007(3)
N3 0.030(4) 0.034(4) 0.026(4) 0.002(3) 0.009(3) -0.003(3)
C1 0.024(4) 0.032(5) 0.026(4) 0.001(4) 0.004(3) -0.004(3)
C2 0.025(4) 0.051(6) 0.024(4) 0.005(4) 0.007(3) 0.006(4)
C3 0.031(5) 0.056(7) 0.046(6) 0.007(5) 0.014(4) 0.004(5)
C4 0.029(5) 0.089(10) 0.050(6) -0.002(6) 0.004(5) -0.012(5)
C5 0.031(5) 0.104(11) 0.051(7) -0.001(7) 0.005(5) -0.008(6)
C6 0.041(6) 0.104(11) 0.035(6) 0.004(6) 0.010(5) 0.008(6)
C7 0.023(4) 0.052(6) 0.035(5) 0.013(4) 0.007(4) 0.005(4)
C8 0.047(5) 0.054(7) 0.036(5) 0.018(5) 0.019(4) 0.013(5)
C9 0.061(7) 0.063(8) 0.051(7) 0.017(6) 0.023(5) 0.011(6)
C10 0.070(8) 0.073(9) 0.078(8) 0.051(7) 0.042(7) 0.023(6)
C11 0.076(8) 0.052(7) 0.076(8) 0.018(6) 0.053(7) -0.004(6)
C12 0.039(5) 0.050(7) 0.053(6) 0.007(5) 0.023(5) -0.006(5)
C13 0.034(4) 0.041(6) 0.032(5) 0.005(4) 0.015(4) 0.002(4)
C14 0.045(5) 0.040(6) 0.034(5) 0.002(4) 0.015(4) 0.002(4)
C15 0.063(7) 0.057(7) 0.039(6) -0.007(5) 0.019(5) 0.006(6)
C16 0.056(7) 0.090(10) 0.061(7) 0.007(7) 0.026(6) 0.036(7)
C17 0.041(5) 0.042(6) 0.033(5) 0.002(4) 0.016(4) -0.001(4)
C18 0.032(5) 0.059(7) 0.043(5) -0.005(5) 0.013(4) 0.002(4)
C19 0.056(6) 0.047(7) 0.049(6) -0.003(5) 0.021(5) 0.000(5)
C20 0.046(5) 0.056(7) 0.059(6) 0.001(6) 0.031(5) -0.001(5)
C21 0.022(4) 0.045(6) 0.029(4) 0.001(4) 0.001(3) 0.000(4)
C22 0.015(4) 0.031(5) 0.041(5) -0.005(4) 0.007(3) -0.004(3)
C23 0.030(4) 0.037(5) 0.030(5) 0.000(4) 0.008(4) -0.006(4)
C24 0.034(4) 0.031(5) 0.030(5) -0.004(4) 0.010(4) -0.002(4)
C25 0.031(4) 0.036(5) 0.025(4) -0.007(4) 0.006(3) -0.007(4)
C26 0.048(6) 0.066(7) 0.031(5) 0.003(5) 0.012(4) -0.002(5)
C27 0.040(5) 0.055(7) 0.045(6) 0.012(5) 0.006(4) 0.013(5)
C28 0.043(5) 0.061(7) 0.041(5) 0.007(5) 0.025(4) 0.007(5)
C29 0.047(5) 0.038(6) 0.049(6) 0.003(5) 0.016(5) -0.009(4)
C30 0.054(6) 0.045(6) 0.049(6) -0.017(5) 0.020(5) -0.010(5)
C31 0.031(4) 0.015(4) 0.047(5) 0.001(4) 0.007(4) 0.001(3)
C32 0.036(5) 0.030(5) 0.037(5) -0.009(4) 0.011(4) -0.015(4)
C33 0.041(5) 0.024(5) 0.043(5) -0.005(4) 0.018(4) -0.008(4)
C34 0.032(5) 0.032(5) 0.033(5) -0.001(4) -0.006(4) -0.007(4)
C35 0.044(5) 0.019(5) 0.042(5) -0.009(4) 0.016(4) -0.011(4)
C36 0.089(8) 0.039(6) 0.032(5) -0.011(5) 0.018(5) -0.013(6)
C37 0.044(6) 0.046(7) 0.074(7) -0.003(6) 0.027(5) 0.008(5)
C38 0.067(7) 0.037(6) 0.039(5) 0.015(5) 0.014(5) -0.007(5)
C39 0.048(6) 0.061(8) 0.076(8) 0.002(6) 0.033(6) -0.013(5)
C40 0.048(6) 0.058(8) 0.057(7) 0.001(6) -0.005(5) -0.009(6)

loop_
_atom_type_symbol
_atom_type_description
_atom_type_scat_dispersion_real
_atom_type_scat_dispersion_imag
_atom_type_scat_source
Th Th -7.2400 8.8979 'International Tables Vol C Tables 4.2.6.8 and 6.1.1.4'
N N 0.0061 0.0033 'International Tables Vol C Tables 4.2.6.8 and 6.1.1.4'
C C 0.0033 0.0016 'International Tables Vol C Tables 4.2.6.8 and 6.1.1.4'
H H 0.0000 0.0000 'International Tables Vol C Tables 4.2.6.8 and 6.1.1.4'

loop_
_geom_angle_atom_site_label_1
_geom_angle_atom_site_label_2
_geom_angle_atom_site_label_3
_geom_angle
N1 Th1 C20 97.2(3)
N1 Th1 C31 114.2(2)
C20 Th1 C31 122.1(3)
N1 Th1 C35 87.3(3)
C20 Th1 C35 119.1(3)
C31 Th1 C35 29.0(3)
N1 Th1 C22 100.3(2)
C20 Th1 C22 127.6(3)
C31 Th1 C22 94.3(2)
C35 Th1 C22 110.7(3)
N1 Th1 C34 86.6(2)
C20 Th1 C34 90.7(3)
C31 Th1 C34 47.5(3)
C35 Th1 C34 28.7(3)
C22 Th1 C34 139.0(3)
N1 Th1 C32 133.0(2)
C20 Th1 C32 94.1(3)
C31 Th1 C32 29.5(3)
C35 Th1 C32 48.1(3)
C22 Th1 C32 108.2(3)
C34 Th1 C32 47.6(2)
N1 Th1 C23 83.5(2)
C20 Th1 C23 106.9(3)
C31 Th1 C23 123.2(2)
C35 Th1 C23 133.9(2)
C22 Th1 C23 29.3(3)
C34 Th1 C23 160.8(3)
C32 Th1 C23 135.6(3)
N1 Th1 C33 112.8(2)
C20 Th1 C33 76.2(3)
C31 Th1 C33 47.6(2)
C35 Th1 C33 47.5(2)
C22 Th1 C33 136.8(3)
C34 Th1 C33 28.8(3)
C32 Th1 C33 28.6(2)
C23 Th1 C33 163.2(3)
N1 Th1 C21 128.4(2)
C20 Th1 C21 110.3(3)
C31 Th1 C21 87.2(3)
C35 Th1 C21 113.3(3)
C22 Th1 C21 28.9(2)
C34 Th1 C21 133.6(3)
C32 Th1 C21 88.7(3)
C23 Th1 C21 47.5(3)
C33 Th1 C21 115.7(3)
N1 Th1 C24 98.9(2)
C20 Th1 C24 81.1(3)
C31 Th1 C24 134.3(2)
C35 Th1 C24 158.1(3)
C22 Th1 C24 47.6(2)
C34 Th1 C24 170.6(3)
C32 Th1 C24 127.9(2)
C23 Th1 C24 28.6(2)
C33 Th1 C24 142.7(2)
C21 Th1 C24 47.1(3)
N1 Th1 C25 127.2(3)
C20 Th1 C25 83.2(3)
C31 Th1 C25 109.4(3)
C35 Th1 C25 138.1(3)
C22 Th1 C25 47.4(2)
C34 Th1 C25 146.1(3)
C32 Th1 C25 99.4(3)
C23 Th1 C25 47.2(2)
C33 Th1 C25 118.4(3)
C21 Th1 C25 28.5(3)
C24 Th1 C25 28.6(3)
C1 N1 Th1 173.9(6)
C2 N2 C1 109.5(7)
C2 N2 C14 118.2(6)
C1 N2 C14 118.5(7)
C1 N3 C13 122.1(7)
C1 N3 C17 117.3(7)
C13 N3 C17 119.0(7)
N1 C1 N3 125.8(7)
N1 C1 N2 124.2(7)
N3 C1 N2 110.0(7)
C3 C2 C7 119.9(8)
C3 C2 N2 122.2(8)
C7 C2 N2 117.8(8)
C2 C3 C4 121.1(9)
C2 C3 H3 119.5
C4 C3 H3 119.5
C5 C4 C3 119.5(10)
C5 C4 H4 120.3
C3 C4 H4 120.3
C4 C5 C6 120.4(10)
C4 C5 H5 119.8
C6 C5 H5 119.8
C5 C6 C7 121.1(10)
C5 C6 H6 119.5
C7 C6 H6 119.5
C6 C7 C2 118.0(9)
C6 C7 C8 124.0(8)
C2 C7 C8 118.0(8)
C13 C8 C9 120.3(10)
C13 C8 C7 120.2(8)
C9 C8 C7 119.5(9)
C10 C9 C8 120.5(11)
C10 C9 H9 119.7
C8 C9 H9 119.7
C11 C10 C9 120.0(10)
C11 C10 H10 120.0
C9 C10 H10 120.0
C10 C11 C12 118.6(10)
C10 C11 H11 120.7
C12 C11 H11 120.7
C13 C12 C11 121.9(10)
C13 C12 H12 119.0
C11 C12 H12 119.0
C8 C13 C12 118.5(9)
C8 C13 N3 122.7(8)
C12 C13 N3 118.8(8)
N2 C14 C16 108.9(8)
N2 C14 C15 109.1(7)
C16 C14 C15 108.2(9)
N2 C14 H14 110.2
C16 C14 H14 110.2
C15 C14 H14 110.2
C14 C15 H15A 109.5
C14 C15 H15B 109.5
H15A C15 H15B 109.5
C14 C15 H15C 109.5
H15A C15 H15C 109.5
H15B C15 H15C 109.5
C14 C16 H16A 109.5
C14 C16 H16B 109.5
H16A C16 H16B 109.5
C14 C16 H16C 109.5
H16A C16 H16C 109.5
H16B C16 H16C 109.5
N3 C17 C18 115.1(8)
N3 C17 C19 110.6(7)
C18 C17 C19 110.0(7)
N3 C17 H17 106.9
C18 C17 H17 106.9
C19 C17 H17 106.9
C17 C18 H18A 109.5
C17 C18 H18B 109.5
H18A C18 H18B 109.5
C17 C18 H18C 109.5
H18A C18 H18C 109.5
H18B C18 H18C 109.5
C17 C19 H19A 109.5
C17 C19 H19B 109.5
H19A C19 H19B 109.5
C17 C19 H19C 109.5
H19A C19 H19C 109.5
H19B C19 H19C 109.5
Th1 C20 H20A 109.5
Th1 C20 H20B 109.5
H20A C20 H20B 109.5
Th1 C20 H20C 109.5
H20A C20 H20C 109.5
H20B C20 H20C 109.5
C25 C21 C22 108.3(8)
C25 C21 C27 125.2(8)
C22 C21 C27 125.6(8)
C25 C21 Th1 76.3(4)
C22 C21 Th1 74.1(4)
C27 C21 Th1 124.2(6)
C21 C22 C23 107.5(8)
C21 C22 C28 127.4(8)
C23 C22 C28 125.0(8)
C21 C22 Th1 77.1(4)
C23 C22 Th1 76.2(4)
C28 C22 Th1 114.9(6)
C24 C23 C22 107.6(8)
C24 C23 C29 127.2(9)
C22 C23 C29 125.0(8)
C24 C23 Th1 76.3(5)
C22 C23 Th1 74.5(5)
C29 C23 Th1 119.8(6)
C23 C24 C25 108.4(8)
C23 C24 C30 125.6(8)
C25 C24 C30 125.3(8)
C23 C24 Th1 75.1(5)
C25 C24 Th1 76.2(5)
C30 C24 Th1 122.7(6)
C21 C25 C24 108.1(7)
C21 C25 C26 127.8(9)
C24 C25 C26 123.9(8)
C21 C25 Th1 75.2(5)
C24 C25 Th1 75.2(5)
C26 C25 Th1 119.7(6)
C25 C26 H26A 109.5
C25 C26 H26B 109.5
H26A C26 H26B 109.5
C25 C26 H26C 109.5
H26A C26 H26C 109.5
H26B C26 H26C 109.5
C21 C27 H27A 109.5
C21 C27 H27B 109.5
H27A C27 H27B 109.5
C21 C27 H27C 109.5
H27A C27 H27C 109.5
H27B C27 H27C 109.5
C22 C28 H28A 109.5
C22 C28 H28B 109.5
H28A C28 H28B 109.5
C22 C28 H28C 109.5
H28A C28 H28C 109.5
H28B C28 H28C 109.5
C23 C29 H29A 109.5
C23 C29 H29B 109.5
H29A C29 H29B 109.5
C23 C29 H29C 109.5
H29A C29 H29C 109.5
H29B C29 H29C 109.5
C24 C30 H30A 109.5
C24 C30 H30B 109.5
H30A C30 H30B 109.5
C24 C30 H30C 109.5
H30A C30 H30C 109.5
H30B C30 H30C 109.5
C35 C31 C32 108.0(7)
C35 C31 C37 124.5(9)
C32 C31 C37 126.4(8)
C35 C31 Th1 75.6(5)
C32 C31 Th1 76.4(5)
C37 C31 Th1 123.5(6)
C33 C32 C31 107.0(8)
C33 C32 C38 124.7(8)
C31 C32 C38 128.1(8)
C33 C32 Th1 76.6(5)
C31 C32 Th1 74.1(5)
C38 C32 Th1 119.4(6)
C32 C33 C34 108.2(8)
C32 C33 C39 124.9(9)
C34 C33 C39 126.4(9)
C32 C33 Th1 74.7(5)
C34 C33 Th1 74.3(5)
C39 C33 Th1 122.9(6)
C35 C34 C33 108.5(8)
C35 C34 C40 126.4(9)
C33 C34 C40 125.0(9)
C35 C34 Th1 74.9(5)
C33 C34 Th1 76.9(5)
C40 C34 Th1 116.8(7)
C34 C35 C31 108.3(8)
C34 C35 C36 127.5(9)
C31 C35 C36 123.8(9)
C34 C35 Th1 76.4(5)
C31 C35 Th1 75.4(5)
C36 C35 Th1 120.6(6)
C35 C36 H36A 109.5
C35 C36 H36B 109.5
H36A C36 H36B 109.5
C35 C36 H36C 109.5
H36A C36 H36C 109.5
H36B C36 H36C 109.5
C31 C37 H37A 109.5
C31 C37 H37B 109.5
H37A C37 H37B 109.5
C31 C37 H37C 109.5
H37A C37 H37C 109.5
H37B C37 H37C 109.5
C32 C38 H38A 109.5
C32 C38 H38B 109.5
H38A C38 H38B 109.5
C32 C38 H38C 109.5
H38A C38 H38C 109.5
H38B C38 H38C 109.5
C33 C39 H39A 109.5
C33 C39 H39B 109.5
H39A C39 H39B 109.5
C33 C39 H39C 109.5
H39A C39 H39C 109.5
H39B C39 H39C 109.5
C34 C40 H40A 109.5
C34 C40 H40B 109.5
H40A C40 H40B 109.5
C34 C40 H40C 109.5
H40A C40 H40C 109.5
H40B C40 H40C 109.5

loop_
_geom_bond_atom_site_label_1
_geom_bond_atom_site_label_2
_geom_bond_distance
Th1 N1 2.217(7)
Th1 C20 2.492(9)
Th1 C31 2.801(8)
Th1 C35 2.803(8)
Th1 C22 2.819(7)
Th1 C34 2.822(8)
Th1 C32 2.831(9)
Th1 C23 2.841(8)
Th1 C33 2.855(9)
Th1 C21 2.857(8)
Th1 C24 2.857(8)
Th1 C25 2.870(8)
N1 C1 1.268(10)
N2 C2 1.439(11)
N2 C1 1.449(10)
N2 C14 1.474(11)
N3 C1 1.395(10)
N3 C13 1.425(11)
N3 C17 1.477(12)
C2 C3 1.377(13)
C2 C7 1.418(11)
C3 C4 1.391(14)
C3 H3 0.9500
C4 C5 1.376(15)
C4 H4 0.9500
C5 C6 1.385(16)
C5 H5 0.9500
C6 C7 1.397(14)
C6 H6 0.9500
C7 C8 1.476(13)
C8 C13 1.394(12)
C8 C9 1.402(14)
C9 C10 1.399(16)
C9 H9 0.9500
C10 C11 1.394(17)
C10 H10 0.9500
C11 C12 1.410(15)
C11 H11 0.9500
C12 C13 1.395(13)
C12 H12 0.9500
C14 C16 1.525(14)
C14 C15 1.528(14)
C14 H14 1.0000
C15 H15A 0.9800
C15 H15B 0.9800
C15 H15C 0.9800
C16 H16A 0.9800
C16 H16B 0.9800
C16 H16C 0.9800
C17 C18 1.509(12)
C17 C19 1.520(13)
C17 H17 1.0000
C18 H18A 0.9800
C18 H18B 0.9800
C18 H18C 0.9800
C19 H19A 0.9800
C19 H19B 0.9800
C19 H19C 0.9800
C20 H20A 0.9800
C20 H20B 0.9800
C20 H20C 0.9800
C21 C25 1.408(12)
C21 C22 1.415(12)
C21 C27 1.499(13)
C22 C23 1.432(13)
C22 C28 1.499(12)
C23 C24 1.409(11)
C23 C29 1.517(12)
C24 C25 1.413(13)
C24 C30 1.518(13)
C25 C26 1.509(11)
C26 H26A 0.9800
C26 H26B 0.9800
C26 H26C 0.9800
C27 H27A 0.9800
C27 H27B 0.9800
C27 H27C 0.9800
C28 H28A 0.9800
C28 H28B 0.9800
C28 H28C 0.9800
C29 H29A 0.9800
C29 H29B 0.9800
C29 H29C 0.9800
C30 H30A 0.9800
C30 H30B 0.9800
C30 H30C 0.9800
C31 C35 1.402(12)
C31 C32 1.433(13)
C31 C37 1.521(12)
C32 C33 1.406(12)
C32 C38 1.508(12)
C33 C34 1.412(13)
C33 C39 1.513(13)
C34 C35 1.393(13)
C34 C40 1.535(13)
C35 C36 1.510(12)
C36 H36A 0.9800
C36 H36B 0.9800
C36 H36C 0.9800
C37 H37A 0.9800
C37 H37B 0.9800
C37 H37C 0.9800
C38 H38A 0.9800
C38 H38B 0.9800
C38 H38C 0.9800
C39 H39A 0.9800
C39 H39B 0.9800
C39 H39C 0.9800
C40 H40A 0.9800
C40 H40B 0.9800
C40 H40C 0.9800
